data_4334307
loop_
_publ_author_name
'Hao-Ling Sun'
'Dan-Dan Yin'
'Qi Chen'
'Zhenqiang Wang'

_publ_section_title
;
 Europium Pyrimidine-4,6-dicarboxylate Framework with a
 Single-Crystal-to-Single-Crystal Transition and a Reversible
 Dehydration/Rehydration Process
;
_journal_name_full 'Inorganic Chemistry'
_journal_page_first 3582
_journal_page_last 3584
_journal_paper_doi 10.1021/ic302556r
_journal_volume 52
_journal_year 2013
_chemical_formula_sum 'C12 H12 Eu2 N4 O13'
_chemical_formula_weight 724.18
_chemical_name_systematic
; 
 ? 
;
_space_group_IT_number 14
_symmetry_cell_setting monoclinic
_symmetry_space_group_name_Hall '-P 2ybc'
_symmetry_space_group_name_H-M 'P 1 21/c 1'
_atom_sites_solution_hydrogens geom
_atom_sites_solution_primary direct
_atom_sites_solution_secondary difmap
_audit_creation_method SHELXL-97
_cell_angle_alpha 90.00
_cell_angle_beta 93.788(2)
_cell_angle_gamma 90.00
_cell_formula_units_Z 4
_cell_length_a 7.545(1)
_cell_length_b 15.415(2)
_cell_length_c 16.844(2)
_cell_measurement_reflns_used 964
_cell_measurement_temperature 100(2)
_cell_measurement_theta_max 27.42
_cell_measurement_theta_min 2.64
_cell_volume 1954.8(4)
_computing_cell_refinement 'Bruker SMART'
_computing_data_collection 'Bruker SMART'
_computing_data_reduction 'Bruker SAINT'
_computing_molecular_graphics 'Bruker SHELXTL'
_computing_publication_material 'Bruker SHELXTL'
_computing_structure_refinement 'Bruker SHELXTL'
_computing_structure_solution 'Bruker SHELXTL'
_diffrn_ambient_temperature 100(2)
_diffrn_measured_fraction_theta_full 0.993
_diffrn_measured_fraction_theta_max 0.993
_diffrn_measurement_device_type 'CCD area detector'
_diffrn_measurement_method 'phi and omega scans'
_diffrn_radiation_monochromator graphite
_diffrn_radiation_source 'fine-focus sealed tube'
_diffrn_radiation_type MoK\a
_diffrn_radiation_wavelength 0.71073
_diffrn_reflns_av_R_equivalents 0.0340
_diffrn_reflns_av_sigmaI/netI 0.0416
_diffrn_reflns_limit_h_max 9
_diffrn_reflns_limit_h_min -8
_diffrn_reflns_limit_k_max 17
_diffrn_reflns_limit_k_min -19
_diffrn_reflns_limit_l_max 20
_diffrn_reflns_limit_l_min -12
_diffrn_reflns_number 10534
_diffrn_reflns_theta_full 26.02
_diffrn_reflns_theta_max 26.02
_diffrn_reflns_theta_min 3.51
_exptl_absorpt_coefficient_mu 6.435
_exptl_absorpt_correction_T_max 0.8304
_exptl_absorpt_correction_T_min 0.2961
_exptl_absorpt_correction_type multi-scan
_exptl_absorpt_process_details SADABS
_exptl_crystal_colour colorless
_exptl_crystal_density_diffrn 2.461
_exptl_crystal_description needle
_exptl_crystal_F_000 1368
_exptl_crystal_size_max 0.25
_exptl_crystal_size_mid 0.03
_exptl_crystal_size_min 0.03
_refine_diff_density_max 1.221
_refine_diff_density_min -0.837
_refine_diff_density_rms 0.174
_refine_ls_extinction_method none
_refine_ls_goodness_of_fit_ref 1.023
_refine_ls_hydrogen_treatment mixed
_refine_ls_matrix_type full
_refine_ls_number_parameters 290
_refine_ls_number_reflns 3829
_refine_ls_number_restraints 476
_refine_ls_restrained_S_all 0.982
_refine_ls_R_factor_all 0.0377
_refine_ls_R_factor_gt 0.0285
_refine_ls_shift/su_max 0.001
_refine_ls_shift/su_mean 0.000
_refine_ls_structure_factor_coef Fsqd
_refine_ls_weighting_details 'calc w=1/[\s^2^(Fo^2^)+(0.0285P)^2^+7.7112P] where P=(Fo^2^+2Fc^2^)/3'
_refine_ls_weighting_scheme calc
_refine_ls_wR_factor_gt 0.0651
_refine_ls_wR_factor_ref 0.0691
_reflns_number_gt 3236
_reflns_number_total 3829
_reflns_threshold_expression >2sigma(I)
_cod_data_source_file ic302556r_si_005.cif
_cod_data_source_block 121213c_0m
_cod_database_code 4334307

loop_
_symmetry_equiv_pos_as_xyz
'x, y, z'
'-x, y+1/2, -z+1/2'
'-x, -y, -z'
'x, -y-1/2, z-1/2'

loop_
_atom_site_label
_atom_site_type_symbol
_atom_site_fract_x
_atom_site_fract_y
_atom_site_fract_z
_atom_site_U_iso_or_equiv
_atom_site_adp_type
_atom_site_occupancy
_atom_site_symmetry_multiplicity
_atom_site_calc_flag
_atom_site_refinement_flags
C1 C 0.7408(8) 0.1901(4) 0.5538(4) 0.0245(12) Uani 1 1 d U
C2 C 0.5957(7) 0.2348(4) 0.5971(3) 0.0142(11) Uani 1 1 d U
C3 C 0.6380(7) 0.2900(4) 0.6604(3) 0.0153(12) Uani 1 1 d U
H3A H 0.7549 0.3052 0.6749 0.018 Uiso 1 1 calc R
C4 C 0.4993(7) 0.3212(3) 0.7005(3) 0.0123(11) Uani 1 1 d U
C5 C 0.5355(7) 0.3703(4) 0.7788(3) 0.0132(11) Uani 1 1 d U
C6 C 0.3014(7) 0.2563(4) 0.6127(3) 0.0164(12) Uani 1 1 d U
H6A H 0.1840 0.2487 0.5936 0.020 Uiso 1 1 calc R
C7 C -0.2045(8) 0.0485(4) 0.6766(4) 0.0233(14) Uani 1 1 d U
C8 C -0.0472(7) 0.0876(4) 0.7236(3) 0.0158(12) Uani 1 1 d U
C9 C -0.0717(8) 0.1501(4) 0.7810(3) 0.0213(13) Uani 1 1 d U
H9A H -0.1844 0.1696 0.7915 0.026 Uiso 1 1 calc R
C10 C 0.0801(7) 0.1823(4) 0.8223(3) 0.0147(11) Uani 1 1 d U
C11 C 0.0712(8) 0.2564(4) 0.8817(3) 0.0184(12) Uani 1 1 d U
C12 C 0.2512(7) 0.0942(4) 0.7514(3) 0.0146(11) Uani 1 1 d U
H12A H 0.3637 0.0738 0.7417 0.018 Uiso 1 1 calc R
N1 N 0.4270(6) 0.2159(3) 0.5734(2) 0.0116(9) Uani 1 1 d U
N2 N 0.3308(6) 0.3064(3) 0.6768(3) 0.0166(10) Uani 1 1 d U
N3 N 0.1145(6) 0.0617(3) 0.7062(3) 0.0115(9) Uani 1 1 d U
N4 N 0.2420(6) 0.1529(3) 0.8091(3) 0.0151(10) Uani 1 1 d U
O1 O 0.6873(5) 0.1373(3) 0.4980(3) 0.0291(10) Uani 1 1 d U
O2 O 0.8945(5) 0.2060(3) 0.5757(3) 0.0300(11) Uani 1 1 d U
O3 O 0.6849(5) 0.4004(2) 0.7927(2) 0.0149(8) Uani 1 1 d U
O4 O 0.4281(16) 0.3566(7) 0.8318(7) 0.0128(18) Uani 0.50 1 d PU
O4' O 0.3959(16) 0.3873(7) 0.8158(7) 0.0128(18) Uani 0.50 1 d PU
O5 O -0.1676(5) -0.0051(3) 0.6211(3) 0.0303(11) Uani 1 1 d U
O6 O -0.3542(5) 0.0724(3) 0.6921(2) 0.0260(10) Uani 1 1 d U
O8 O 0.2042(5) 0.2722(3) 0.9248(2) 0.0220(9) Uani 1 1 d U
O9 O 0.0931(5) 0.0778(2) 0.5134(2) 0.0102(7) Uani 1 1 d U
O10 O 0.4173(5) 0.0087(2) 0.5726(2) 0.0120(7) Uani 1 1 d U
Eu1 Eu 0.37639(4) 0.103551(17) 0.460259(15) 0.01150(8) Uani 1 1 d U
Eu2 Eu 0.12971(4) -0.052112(17) 0.593123(16) 0.01221(8) Uani 1 1 d U
O7 O -0.0984(11) 0.2817(5) 0.8941(5) 0.0148(13) Uani 0.50 1 d PU
O7' O -0.0439(11) 0.3123(5) 0.8678(5) 0.0148(13) Uani 0.50 1 d PU
O11 O -0.0324(11) -0.1106(6) 0.7212(5) 0.042(2) Uiso 0.603(11) 1 d PU
O12 O 0.5386(12) 0.2496(6) 0.4111(5) 0.030(3) Uiso 0.503(12) 1 d PU
O12' O 0.5918(16) 0.3228(8) 0.3992(7) 0.056(4) Uiso 0.497(12) 1 d PU
O11' O -0.0203(19) -0.0985(9) 0.7944(9) 0.051(3) Uiso 0.397(11) 1 d PU
O15 O 0.059(2) -0.0538(10) 0.8718(9) 0.083(4) Uiso 0.50 1 d PU
O14 O 0.594(5) 0.446(3) 0.523(2) 0.096(13) Uiso 0.20 1 d P
O16 O 0.754(4) 0.485(2) 0.4519(19) 0.123(11) Uiso 0.30 1 d P

loop_
_atom_site_aniso_label
_atom_site_aniso_U_11
_atom_site_aniso_U_22
_atom_site_aniso_U_33
_atom_site_aniso_U_23
_atom_site_aniso_U_13
_atom_site_aniso_U_12
C1 0.018(2) 0.027(2) 0.030(2) -0.015(2) 0.011(2) -0.012(2)
C2 0.015(3) 0.017(3) 0.011(3) -0.005(2) 0.005(2) -0.006(2)
C3 0.010(3) 0.018(3) 0.018(3) -0.009(2) 0.006(2) -0.005(2)
C4 0.015(3) 0.011(3) 0.011(3) -0.002(2) 0.001(2) -0.001(2)
C5 0.011(3) 0.014(3) 0.015(3) -0.006(2) 0.004(2) -0.002(2)
C6 0.013(3) 0.019(3) 0.017(3) -0.006(2) -0.003(2) 0.000(2)
C7 0.015(3) 0.038(4) 0.018(3) -0.015(3) 0.006(2) -0.010(3)
C8 0.017(3) 0.018(3) 0.013(3) -0.007(2) 0.005(2) -0.001(2)
C9 0.015(3) 0.030(3) 0.019(3) -0.013(3) 0.000(2) 0.008(2)
C10 0.019(3) 0.013(3) 0.012(3) 0.000(2) -0.001(2) 0.003(2)
C11 0.027(3) 0.015(3) 0.013(3) -0.001(2) -0.007(2) 0.004(2)
C12 0.016(3) 0.019(3) 0.009(3) -0.002(2) 0.000(2) -0.003(2)
N1 0.015(2) 0.012(2) 0.008(2) -0.0012(17) -0.0005(17) 0.0004(17)
N2 0.011(2) 0.018(3) 0.020(3) -0.009(2) 0.0030(18) -0.0004(19)
N3 0.011(2) 0.014(2) 0.010(2) -0.0018(18) 0.0003(16) -0.0003(17)
N4 0.019(2) 0.015(2) 0.011(2) -0.0001(18) -0.0011(18) 0.0006(19)
O1 0.0221(19) 0.033(2) 0.034(2) -0.0238(18) 0.0177(16) -0.0182(17)
O2 0.0154(19) 0.035(2) 0.041(2) -0.025(2) 0.0116(17) -0.0081(17)
O3 0.0128(19) 0.019(2) 0.013(2) -0.0075(16) -0.0013(15) -0.0007(16)
O4 0.019(4) 0.009(6) 0.011(4) -0.004(4) 0.003(3) 0.000(4)
O4' 0.019(4) 0.009(6) 0.011(4) -0.004(4) 0.003(3) 0.000(4)
O5 0.019(2) 0.044(3) 0.030(3) -0.029(2) 0.0136(18) -0.017(2)
O6 0.011(2) 0.049(3) 0.019(2) -0.020(2) 0.0035(16) -0.0052(19)
O8 0.017(2) 0.027(2) 0.023(2) -0.0167(18) 0.0047(16) -0.0105(18)
O9 0.0138(18) 0.0104(18) 0.0062(18) -0.0020(14) 0.0001(14) 0.0026(14)
O10 0.0139(18) 0.0114(19) 0.0102(19) -0.0004(15) -0.0034(14) -0.0004(15)
Eu1 0.01796(15) 0.00882(14) 0.00696(14) -0.00130(10) -0.00481(10) 0.00479(11)
Eu2 0.01782(15) 0.01019(15) 0.00766(14) -0.00263(10) -0.00636(10) 0.00602(11)
O7 0.019(3) 0.005(4) 0.019(4) -0.005(3) -0.006(3) 0.001(2)
O7' 0.019(3) 0.005(4) 0.019(4) -0.005(3) -0.006(3) 0.001(2)

loop_
_atom_type_symbol
_atom_type_description
_atom_type_scat_dispersion_real
_atom_type_scat_dispersion_imag
_atom_type_scat_source
C C 0.0033 0.0016 'International Tables Vol C Tables 4.2.6.8 and 6.1.1.4'
H H 0.0000 0.0000 'International Tables Vol C Tables 4.2.6.8 and 6.1.1.4'
N N 0.0061 0.0033 'International Tables Vol C Tables 4.2.6.8 and 6.1.1.4'
O O 0.0106 0.0060 'International Tables Vol C Tables 4.2.6.8 and 6.1.1.4'
Eu Eu -0.1578 3.6682 'International Tables Vol C Tables 4.2.6.8 and 6.1.1.4'

loop_
_geom_angle_atom_site_label_1
_geom_angle_atom_site_label_2
_geom_angle_atom_site_label_3
_geom_angle
_geom_angle_site_symmetry_1
_geom_angle_site_symmetry_3
O2 C1 O1 126.4(5) . .
O2 C1 C2 117.7(5) . .
O1 C1 C2 115.9(5) . .
N1 C2 C3 122.0(5) . .
N1 C2 C1 117.2(5) . .
C3 C2 C1 120.8(5) . .
C4 C3 C2 116.8(5) . .
C4 C3 H3A 121.6 . .
C2 C3 H3A 121.6 . .
N2 C4 C3 122.6(5) . .
N2 C4 C5 117.2(4) . .
C3 C4 C5 120.0(5) . .
O3 C5 O4 123.6(8) . .
O3 C5 O4' 127.0(8) . .
O4 C5 O4' 26.7(5) . .
O3 C5 C4 117.5(4) . .
O4 C5 C4 116.1(8) . .
O4' C5 C4 114.4(7) . .
N2 C6 N1 125.6(5) . .
N2 C6 H6A 117.2 . .
N1 C6 H6A 117.2 . .
O6 C7 O5 126.1(5) . .
O6 C7 C8 118.1(5) . .
O5 C7 C8 115.8(5) . .
N3 C8 C9 121.8(5) . .
N3 C8 C7 117.7(5) . .
C9 C8 C7 120.5(5) . .
C8 C9 C10 117.0(5) . .
C8 C9 H9A 121.5 . .
C10 C9 H9A 121.5 . .
N4 C10 C9 121.8(5) . .
N4 C10 C11 116.4(5) . .
C9 C10 C11 121.7(5) . .
O8 C11 O7' 120.9(6) . .
O8 C11 O7 126.4(6) . .
O7' C11 O7 34.5(4) . .
O8 C11 C10 117.9(5) . .
O7' C11 C10 117.4(6) . .
O7 C11 C10 113.4(6) . .
N4 C12 N3 126.4(5) . .
N4 C12 H12A 116.8 . .
N3 C12 H12A 116.8 . .
C2 N1 C6 116.0(4) . .
C2 N1 Eu1 117.2(3) . .
C6 N1 Eu1 126.8(3) . .
C4 N2 C6 116.6(4) . .
C8 N3 C12 116.4(5) . .
C8 N3 Eu2 116.6(3) . .
C12 N3 Eu2 126.9(3) . .
C12 N4 C10 116.4(5) . .
C1 O1 Eu1 125.0(4) . .
C1 O1 Eu2 128.3(4) . 3_656
Eu1 O1 Eu2 106.71(15) . 3_656
C5 O3 Eu2 138.0(3) . 2_656
O4' O4 C5 79(2) . .
O4' O4 Eu1 97(2) . 4_566
C5 O4 Eu1 140.7(9) . 4_566
O4 O4' C5 74(2) . .
O4 O4' Eu1 69(2) . 4_566
C5 O4' Eu1 126.7(7) . 4_566
C7 O5 Eu2 125.2(4) . .
C7 O5 Eu1 128.4(3) . 3_556
Eu2 O5 Eu1 105.42(15) . 3_556
C11 O8 Eu1 136.4(4) . 4_566
Eu1 O9 Eu2 110.07(13) . 3_556
Eu1 O9 Eu2 105.78(13) . .
Eu2 O9 Eu2 109.04(14) 3_556 .
Eu1 O10 Eu2 106.29(13) . .
Eu1 O10 Eu1 107.88(13) . 3_656
Eu2 O10 Eu1 110.72(14) . 3_656
O4 Eu1 O8 70.8(3) 4_565 4_565
O4 Eu1 O10 152.0(3) 4_565 .
O8 Eu1 O10 137.11(13) 4_565 .
O4 Eu1 O9 127.1(3) 4_565 .
O8 Eu1 O9 75.02(13) 4_565 .
O10 Eu1 O9 71.10(12) . .
O4 Eu1 O10 79.9(3) 4_565 3_656
O8 Eu1 O10 150.71(13) 4_565 3_656
O10 Eu1 O10 72.12(13) . 3_656
O9 Eu1 O10 124.69(12) . 3_656
O4 Eu1 O1 88.2(3) 4_565 .
O8 Eu1 O1 113.21(15) 4_565 .
O10 Eu1 O1 81.56(14) . .
O9 Eu1 O1 143.07(13) . .
O10 Eu1 O1 65.83(13) 3_656 .
O4 Eu1 O4' 13.8(3) 4_565 4_565
O8 Eu1 O4' 76.8(3) 4_565 4_565
O10 Eu1 O4' 143.8(3) . 4_565
O9 Eu1 O4' 119.5(3) . 4_565
O10 Eu1 O4' 74.4(3) 3_656 4_565
O1 Eu1 O4' 97.3(3) . 4_565
O4 Eu1 O5 77.8(2) 4_565 3_556
O8 Eu1 O5 92.12(16) 4_565 3_556
O10 Eu1 O5 96.05(14) . 3_556
O9 Eu1 O5 64.21(12) . 3_556
O10 Eu1 O5 80.41(13) 3_656 3_556
O1 Eu1 O5 145.30(13) . 3_556
O4' Eu1 O5 64.7(2) 4_565 3_556
O4 Eu1 N1 119.1(2) 4_565 .
O8 Eu1 N1 72.29(14) 4_565 .
O10 Eu1 N1 79.71(13) . .
O9 Eu1 N1 85.86(13) . .
O10 Eu1 N1 125.66(13) 3_656 .
O1 Eu1 N1 64.75(13) . .
O4' Eu1 N1 132.6(2) 4_565 .
O5 Eu1 N1 149.23(13) 3_556 .
O4 Eu1 O12 52.1(3) 4_565 .
O8 Eu1 O12 60.2(2) 4_565 .
O10 Eu1 O12 135.2(2) . .
O9 Eu1 O12 132.8(2) . .
O10 Eu1 O12 102.3(2) 3_656 .
O1 Eu1 O12 57.3(2) . .
O4' Eu1 O12 65.9(3) 4_565 .
O5 Eu1 O12 127.6(2) 3_556 .
N1 Eu1 O12 67.8(2) . .
O4 Eu1 Eu2 146.1(2) 4_565 .
O8 Eu1 Eu2 111.91(9) 4_565 .
O10 Eu1 Eu2 36.98(8) . .
O9 Eu1 Eu2 37.22(8) . .
O10 Eu1 Eu2 91.74(8) 3_656 .
O1 Eu1 Eu2 118.33(11) . .
O4' Eu1 Eu2 132.6(2) 4_565 .
O5 Eu1 Eu2 68.42(10) 3_556 .
N1 Eu1 Eu2 92.46(10) . .
O12 Eu1 Eu2 159.97(18) . .
O4 Eu1 Eu1 115.8(3) 4_565 3_656
O8 Eu1 Eu1 173.18(9) 4_565 3_656
O10 Eu1 Eu1 36.24(8) . 3_656
O9 Eu1 Eu1 98.86(8) . 3_656
O10 Eu1 Eu1 35.87(8) 3_656 3_656
O1 Eu1 Eu1 69.84(11) . 3_656
O4' Eu1 Eu1 109.3(3) 4_565 3_656
O5 Eu1 Eu1 87.79(12) 3_556 3_656
N1 Eu1 Eu1 104.61(10) . 3_656
O12 Eu1 Eu1 124.70(19) . 3_656
Eu2 Eu1 Eu1 61.772(11) . 3_656
O7' Eu2 O9 82.4(2) 2_546 3_556
O7' Eu2 O10 132.0(2) 2_546 .
O9 Eu2 O10 123.21(12) 3_556 .
O7' Eu2 O3 69.8(2) 2_546 2_646
O9 Eu2 O3 151.89(13) 3_556 2_646
O10 Eu2 O3 75.66(12) . 2_646
O7' Eu2 O9 152.8(2) 2_546 .
O9 Eu2 O9 70.96(14) 3_556 .
O10 Eu2 O9 70.66(12) . .
O3 Eu2 O9 137.09(12) 2_646 .
O7' Eu2 O5 86.3(2) 2_546 .
O9 Eu2 O5 65.57(13) 3_556 .
O10 Eu2 O5 139.67(14) . .
O3 Eu2 O5 115.40(14) 2_646 .
O9 Eu2 O5 77.74(14) . .
O7' Eu2 O1 82.8(2) 2_546 3_656
O9 Eu2 O1 80.97(13) 3_556 3_656
O10 Eu2 O1 65.04(12) . 3_656
O3 Eu2 O1 90.86(14) 2_646 3_656
O9 Eu2 O1 98.15(14) . 3_656
O5 Eu2 O1 145.90(14) . 3_656
O7' Eu2 O7 17.2(2) 2_546 2_546
O9 Eu2 O7 80.6(2) 3_556 2_546
O10 Eu2 O7 119.1(2) . 2_546
O3 Eu2 O7 71.6(2) 2_646 2_546
O9 Eu2 O7 149.4(2) . 2_546
O5 Eu2 O7 100.9(2) . 2_546
O1 Eu2 O7 65.7(2) 3_656 2_546
O7' Eu2 N3 112.2(2) 2_546 .
O9 Eu2 N3 126.49(12) 3_556 .
O10 Eu2 N3 85.75(13) . .
O3 Eu2 N3 70.89(13) 2_646 .
O9 Eu2 N3 80.70(13) . .
O5 Eu2 N3 64.58(13) . .
O1 Eu2 N3 148.95(13) 3_656 .
O7 Eu2 N3 126.9(2) 2_546 .
O7' Eu2 O11 47.0(3) 2_546 .
O9 Eu2 O11 102.1(2) 3_556 .
O10 Eu2 O11 134.7(2) . .
O3 Eu2 O11 62.1(2) 2_646 .
O9 Eu2 O11 132.7(2) . .
O5 Eu2 O11 58.2(2) . .
O1 Eu2 O11 127.7(2) 3_656 .
O7 Eu2 O11 63.5(3) 2_546 .
N3 Eu2 O11 66.2(2) . .
O7' Eu2 Eu1 153.0(2) 2_546 .
O9 Eu2 Eu1 90.55(8) 3_556 .
O10 Eu2 Eu1 36.73(8) . .
O3 Eu2 Eu1 112.05(9) 2_646 .
O9 Eu2 Eu1 37.01(8) . .
O5 Eu2 Eu1 114.51(12) . .
O1 Eu2 Eu1 70.29(10) 3_656 .
O7 Eu2 Eu1 135.89(19) 2_546 .
N3 Eu2 Eu1 92.97(10) . .
O11 Eu2 Eu1 159.12(18) . .
O7' Eu2 Eu2 117.8(2) 2_546 3_556
O9 Eu2 Eu2 35.54(8) 3_556 3_556
O10 Eu2 Eu2 97.60(8) . 3_556
O3 Eu2 Eu2 172.36(9) 2_646 3_556
O9 Eu2 Eu2 35.42(8) . 3_556
O5 Eu2 Eu2 67.41(11) . 3_556
O1 Eu2 Eu2 89.48(12) 3_656 3_556
O7 Eu2 Eu2 115.38(19) 2_546 3_556
N3 Eu2 Eu2 105.38(10) . 3_556
O11 Eu2 Eu2 123.06(19) . 3_556
Eu1 Eu2 Eu2 60.980(11) . 3_556
O7' O7 C11 63.4(10) . .
O7' O7 Eu2 60.2(9) . 2_556
C11 O7 Eu2 112.8(5) . 2_556
O7 O7' C11 82.1(11) . .
O7 O7' Eu2 102.6(11) . 2_556
C11 O7' Eu2 142.1(6) . 2_556
O11' O11 Eu2 137.2(9) . .
O12' O12 Eu1 167.7(8) . .
O11 O11' O15 153.4(13) . .

loop_
_geom_bond_atom_site_label_1
_geom_bond_atom_site_label_2
_geom_bond_distance
_geom_bond_site_symmetry_2
C1 O2 1.219(7) .
C1 O1 1.288(7) .
C1 C2 1.520(8) .
C2 N1 1.341(7) .
C2 C3 1.384(7) .
C3 C4 1.370(7) .
C3 H3A 0.9300 .
C4 N2 1.327(7) .
C4 C5 1.530(7) .
C5 O3 1.227(6) .
C5 O4 1.262(13) .
C5 O4' 1.286(13) .
C6 N2 1.334(7) .
C6 N1 1.345(7) .
C6 H6A 0.9300 .
C7 O6 1.232(7) .
C7 O5 1.291(7) .
C7 C8 1.508(8) .
C8 N3 1.334(7) .
C8 C9 1.387(8) .
C9 C10 1.392(8) .
C9 H9A 0.9300 .
C10 N4 1.335(7) .
C10 C11 1.522(8) .
C11 O8 1.224(7) .
C11 O7' 1.234(10) .
C11 O7 1.366(10) .
C12 N4 1.333(7) .
C12 N3 1.339(7) .
C12 H12A 0.9300 .
N1 Eu1 2.584(4) .
N3 Eu2 2.597(4) .
O1 Eu1 2.446(4) .
O1 Eu2 2.503(4) 3_656
O3 Eu2 2.415(4) 2_656
O4 O4' 0.589(11) .
O4 Eu1 2.307(12) 4_566
O4' Eu1 2.451(12) 4_566
O5 Eu2 2.433(4) .
O5 Eu1 2.526(4) 3_556
O8 Eu1 2.369(4) 4_566
O9 Eu1 2.405(3) .
O9 Eu2 2.409(4) 3_556
O9 Eu2 2.416(4) .
O10 Eu1 2.395(4) .
O10 Eu2 2.409(4) .
O10 Eu1 2.417(4) 3_656
Eu1 O4 2.307(12) 4_565
Eu1 O8 2.369(4) 4_565
Eu1 O10 2.417(4) 3_656
Eu1 O4' 2.451(12) 4_565
Eu1 O5 2.526(4) 3_556
Eu1 O12 2.718(9) .
Eu1 Eu2 3.8446(5) .
Eu1 Eu1 3.8902(6) 3_656
Eu2 O7' 2.298(8) 2_546
Eu2 O9 2.409(4) 3_556
Eu2 O3 2.415(4) 2_646
Eu2 O1 2.503(4) 3_656
Eu2 O7 2.584(8) 2_546
Eu2 O11 2.704(9) .
Eu2 Eu2 3.9297(6) 3_556
O7 O7' 0.781(9) .
O7 Eu2 2.584(8) 2_556
O7' Eu2 2.298(8) 2_556
O11 O11' 1.244(15) .
O12 O12' 1.218(14) .
O11' O15 1.56(2) .
